data_7041030
loop_
_publ_author_name
'Canaj, Angelos B.'
'Siczek, Milosz'
'Otr\;eba, Marta'
'Lis, Tadeusz'
'Lorusso, Giulia'
'Evangelisti, Marco'
'Milios, Constantinos J.'

_publ_section_title
;
 Building 1D lanthanide chains and non-symmetrical [Ln2]
 &quot;triple-decker&quot; clusters using salen-type ligands: magnetic
 cooling and relaxation phenomena.
;
_journal_issue 46
_journal_name_full 'Dalton transactions (Cambridge, England : 2003)'
_journal_page_first 18591
_journal_page_last 18602
_journal_paper_doi 10.1039/c6dt02932a
_journal_volume 45
_journal_year 2016
_chemical_formula_moiety 'C25.25 H22.75 Dy N4.25 O3.25'
_chemical_formula_sum 'C25.25 H22.75 Dy N4.25 O3.25'
_chemical_formula_weight 600.23
_chemical_name_systematic
; 
 ? 
;
_space_group_IT_number 61
_symmetry_cell_setting orthorhombic
_symmetry_space_group_name_Hall '-P 2ac 2ab'
_symmetry_space_group_name_H-M 'P b c a'
_atom_sites_solution_hydrogens geom
_atom_sites_solution_primary direct
_atom_sites_solution_secondary difmap
_audit_creation_method SHELXL-97
_audit_update_record
;
2016-07-19 deposited with the CCDC.
2016-10-25 downloaded from the CCDC.
;
_cell_angle_alpha 90.00
_cell_angle_beta 90.00
_cell_angle_gamma 90.00
_cell_formula_units_Z 8
_cell_length_a 22.269(7)
_cell_length_b 7.4606(18)
_cell_length_c 26.014(8)
_cell_measurement_reflns_used 3625
_cell_measurement_temperature 100(2)
_cell_measurement_theta_max 31
_cell_measurement_theta_min 2
_cell_volume 4322(2)
_computing_cell_refinement 'CrysAlis CCD, Oxford Diffraction Ltd.'
_computing_data_collection 'CrysAlis RED, Oxford Diffraction Ltd.'
_computing_data_reduction 'CrysAlis RED, Oxford Diffraction Ltd.'
_computing_structure_refinement 'SHELXL-97 (Sheldrick, 1997)'
_computing_structure_solution 'SHELXS-97 (Sheldrick, 1990)'
_diffrn_ambient_temperature 100(2)
_diffrn_measured_fraction_theta_full 0.977
_diffrn_measured_fraction_theta_max 0.866
_diffrn_measurement_device_type 'Xcalibur, Ruby'
_diffrn_measurement_method '\w scans'
_diffrn_radiation_monochromator graphite
_diffrn_radiation_source 'fine-focus sealed tube'
_diffrn_radiation_type MoK\a
_diffrn_radiation_wavelength 0.71073
_diffrn_reflns_av_R_equivalents 0.0657
_diffrn_reflns_av_sigmaI/netI 0.0865
_diffrn_reflns_limit_h_max 17
_diffrn_reflns_limit_h_min -31
_diffrn_reflns_limit_k_max 7
_diffrn_reflns_limit_k_min -10
_diffrn_reflns_limit_l_max 37
_diffrn_reflns_limit_l_min -17
_diffrn_reflns_number 16502
_diffrn_reflns_theta_full 25.50
_diffrn_reflns_theta_max 30.72
_diffrn_reflns_theta_min 2.98
_exptl_absorpt_coefficient_mu 3.497
_exptl_absorpt_correction_T_max 0.932
_exptl_absorpt_correction_T_min 0.671
_exptl_absorpt_correction_type analytical
_exptl_absorpt_process_details
;
CrysAlisPro, Agilent Technologies,
Version 1.171.36.21 (release 14-08-2012 CrysAlis171 .NET)
(compiled Sep 14 2012,17:21:16)
Analytical numeric absorption correction using a multifaceted crystal
            model based on expressions derived by R.C. Clark & J.S. Reid.
(Clark, R. C. & Reid, J. S. (1995). Acta Cryst. A51, 887-897)
;
_exptl_crystal_colour ' colorless'
_exptl_crystal_density_diffrn 1.845
_exptl_crystal_density_method 'not measured'
_exptl_crystal_description 'needle '
_exptl_crystal_F_000 2368
_exptl_crystal_size_max 0.30
_exptl_crystal_size_mid 0.05
_exptl_crystal_size_min 0.02
_refine_diff_density_max 0.98
_refine_diff_density_min -0.88
_refine_diff_density_rms 0.190
_refine_ls_extinction_method none
_refine_ls_goodness_of_fit_ref 1.012
_refine_ls_hydrogen_treatment constr
_refine_ls_matrix_type full
_refine_ls_number_parameters 301
_refine_ls_number_reflns 5823
_refine_ls_number_restraints 1
_refine_ls_restrained_S_all 1.011
_refine_ls_R_factor_all 0.0883
_refine_ls_R_factor_gt 0.0490
_refine_ls_shift/su_max 0.003
_refine_ls_shift/su_mean 0.000
_refine_ls_structure_factor_coef Fsqd
_refine_ls_weighting_details 'calc w=1/[\s^2^(Fo^2^)+(0.0150P)^2^] where P=(Fo^2^+2Fc^2^)/3'
_refine_ls_weighting_scheme calc
_refine_ls_wR_factor_gt 0.0622
_refine_ls_wR_factor_ref 0.0713
_reflns_number_gt 3968
_reflns_number_total 5823
_reflns_threshold_expression >2sigma(I)
_cod_data_source_file c6dt02932a2.cif
_cod_data_source_block at1285a
_cod_depositor_comments 'Adding full bibliography for 7041030--7041035.cif.'
_cod_database_code 7041030

loop_
_symmetry_equiv_pos_as_xyz
'x, y, z'
'-x+1/2, -y, z+1/2'
'-x, y+1/2, -z+1/2'
'x+1/2, -y+1/2, -z'
'-x, -y, -z'
'x-1/2, y, -z-1/2'
'x, -y-1/2, z-1/2'
'-x-1/2, y-1/2, z'

loop_
_atom_site_label
_atom_site_type_symbol
_atom_site_fract_x
_atom_site_fract_y
_atom_site_fract_z
_atom_site_U_iso_or_equiv
_atom_site_adp_type
_atom_site_occupancy
_atom_site_symmetry_multiplicity
_atom_site_calc_flag
_atom_site_refinement_flags
_atom_site_disorder_assembly
_atom_site_disorder_group
Dy Dy 0.719257(10) 0.44767(3) 0.587186(8) 0.00787(6) Uani 1 1 d . . .
O2A O 0.66243(14) 0.5633(4) 0.64928(11) 0.0100(7) Uani 1 1 d . . .
C1A C 0.5576(2) 0.5080(6) 0.64028(18) 0.0094(11) Uani 1 1 d . . .
C2A C 0.6074(2) 0.5733(6) 0.66730(17) 0.0083(10) Uani 1 1 d . . .
C3A C 0.5989(2) 0.6481(6) 0.71668(17) 0.0109(10) Uani 1 1 d . . .
H3A H 0.6328 0.6917 0.7351 0.013 Uiso 1 1 calc R . .
C4A C 0.5440(2) 0.6591(6) 0.73844(18) 0.0145(11) Uani 1 1 d . . .
H4A H 0.5401 0.7096 0.7718 0.017 Uiso 1 1 calc R . .
C5A C 0.4354(2) 0.6098(6) 0.7364(2) 0.0169(12) Uani 1 1 d . . .
H5A H 0.4321 0.6612 0.7697 0.020 Uiso 1 1 calc R . .
C6A C 0.3851(2) 0.5486(7) 0.71204(19) 0.0192(12) Uani 1 1 d . . .
H6A H 0.3470 0.5561 0.7283 0.023 Uiso 1 1 calc R . .
C7A C 0.3903(2) 0.4751(6) 0.66301(19) 0.0150(11) Uani 1 1 d . . .
H7A H 0.3553 0.4331 0.6459 0.018 Uiso 1 1 calc R . .
C8A C 0.4448(2) 0.4624(7) 0.63900(18) 0.0153(11) Uani 1 1 d . . .
H8A H 0.4468 0.4126 0.6054 0.018 Uiso 1 1 calc R . .
C9A C 0.4984(2) 0.5216(6) 0.66291(18) 0.0093(10) Uani 1 1 d . . .
C10A C 0.4920(2) 0.5974(6) 0.71268(19) 0.0126(11) Uani 1 1 d . . .
C11A C 0.5637(2) 0.4287(6) 0.58987(18) 0.0093(9) Uani 1 1 d . . .
H11A H 0.5276 0.3864 0.5746 0.011 Uiso 1 1 calc R . .
N1A N 0.61140(17) 0.4083(4) 0.56333(14) 0.0052(8) Uani 1 1 d . . .
C12A C 0.6041(2) 0.3156(6) 0.51385(17) 0.0112(11) Uani 1 1 d . . .
H12A H 0.5618 0.3246 0.5025 0.013 Uiso 1 1 calc R . .
H12B H 0.6139 0.1870 0.5181 0.013 Uiso 1 1 calc R . .
C12B C 0.6443(2) 0.3960(6) 0.47356(17) 0.0103(11) Uani 1 1 d . . .
H12C H 0.6425 0.3234 0.4417 0.012 Uiso 1 1 calc R . .
H12D H 0.6308 0.5191 0.4653 0.012 Uiso 1 1 calc R . .
N1B N 0.70583(18) 0.4004(5) 0.49302(14) 0.0101(9) Uani 1 1 d . . .
C11B C 0.7476(2) 0.3695(6) 0.46074(18) 0.0106(10) Uani 1 1 d . . .
H11B H 0.7364 0.3460 0.4261 0.013 Uiso 1 1 calc R . .
O2B O 0.79389(14) 0.2543(4) 0.55725(12) 0.0100(7) Uani 1 1 d . . .
C1B C 0.8111(2) 0.3679(6) 0.47326(18) 0.0118(11) Uani 1 1 d . . .
C2B C 0.8317(2) 0.3118(6) 0.52162(17) 0.0088(10) Uiso 1 1 d . . .
C3B C 0.8938(2) 0.3101(6) 0.53140(18) 0.0110(11) Uani 1 1 d . . .
H3B H 0.9079 0.2748 0.5644 0.013 Uiso 1 1 calc R . .
C4B C 0.9339(2) 0.3574(6) 0.49496(18) 0.0120(11) Uani 1 1 d . . .
H4B H 0.9756 0.3513 0.5028 0.014 Uiso 1 1 calc R . .
C5B C 0.9579(2) 0.4738(6) 0.4082(2) 0.0171(11) Uani 1 1 d . . .
H5B H 0.9995 0.4719 0.4163 0.020 Uiso 1 1 calc R . .
C6B C 0.9404(3) 0.5317(7) 0.3614(2) 0.0206(13) Uani 1 1 d . . .
H6B H 0.9693 0.5693 0.3368 0.025 Uiso 1 1 calc R . .
C7B C 0.8790(3) 0.5357(7) 0.34982(19) 0.0206(12) Uani 1 1 d . . .
H7B H 0.8664 0.5751 0.3168 0.025 Uiso 1 1 calc R . .
C8B C 0.8365(3) 0.4840(6) 0.38508(18) 0.0170(12) Uani 1 1 d . . .
H8B H 0.7952 0.4904 0.3764 0.020 Uiso 1 1 calc R . .
C9B C 0.8538(2) 0.4213(6) 0.43429(17) 0.0109(11) Uani 1 1 d . . .
C10B C 0.9161(2) 0.4156(6) 0.44567(18) 0.0115(11) Uani 1 1 d . . .
N1 N 0.6924(4) 0.1353(15) 0.5975(4) 0.0073(11) Uiso 0.75 1 d P . 1
N2 N 0.6470(3) 0.0855(11) 0.6185(3) 0.0088(13) Uiso 0.75 1 d P A 1
N3 N 0.6021(2) 0.0395(7) 0.6376(2) 0.0154(12) Uani 0.75 1 d P A 1
O2 O 0.6972(10) 0.136(4) 0.6032(10) 0.0073(11) Uiso 0.25 1 d PD . 2
C2 C 0.6420(11) 0.091(4) 0.6275(11) 0.0088(13) Uiso 0.25 1 d PD B 2
H2A H 0.6337 0.1753 0.6555 0.013 Uiso 0.25 1 d PR B 2
H2B H 0.6443 -0.0311 0.6413 0.013 Uiso 0.25 1 d PR B 2
H2C H 0.6096 0.0973 0.6020 0.013 Uiso 0.25 1 d PR B 2
O1 O 0.76633(14) 0.3499(4) 0.66920(12) 0.0117(8) Uani 1 1 d . . .
H1 H 0.7925 0.2662 0.6653 0.034(18) Uiso 1 1 d R . .
C1 C 0.7337(2) 0.2912(6) 0.71337(19) 0.0192(13) Uani 1 1 d . . .
H1A H 0.7025 0.3790 0.7217 0.029 Uiso 1 1 calc R . .
H1B H 0.7613 0.2795 0.7426 0.029 Uiso 1 1 calc R . .
H1C H 0.7151 0.1749 0.7062 0.029 Uiso 1 1 calc R . .

loop_
_atom_site_aniso_label
_atom_site_aniso_U_11
_atom_site_aniso_U_22
_atom_site_aniso_U_33
_atom_site_aniso_U_23
_atom_site_aniso_U_13
_atom_site_aniso_U_12
Dy 0.00790(11) 0.00802(10) 0.00770(9) -0.00061(9) 0.00061(10) 0.00132(11)
O2A 0.0077(18) 0.0081(16) 0.0143(16) -0.0005(14) 0.0027(14) -0.0016(15)
C1A 0.011(3) 0.008(3) 0.009(2) 0.0019(17) 0.005(2) 0.003(2)
C2A 0.008(2) 0.004(2) 0.013(2) 0.0037(18) 0.0044(19) 0.003(2)
C3A 0.010(3) 0.013(3) 0.010(2) -0.0016(19) -0.003(2) -0.005(2)
C4A 0.021(3) 0.016(3) 0.007(2) -0.002(2) 0.002(2) -0.001(2)
C5A 0.018(3) 0.016(3) 0.017(3) 0.004(2) 0.008(2) 0.006(2)
C6A 0.017(3) 0.016(3) 0.024(3) 0.004(2) 0.008(2) 0.009(3)
C7A 0.008(3) 0.015(3) 0.022(3) -0.001(2) 0.000(2) 0.002(2)
C8A 0.015(3) 0.018(3) 0.013(2) 0.003(2) 0.001(2) 0.003(2)
C9A 0.012(3) 0.002(2) 0.014(2) 0.0015(17) 0.001(2) 0.003(2)
C10A 0.016(3) 0.009(3) 0.014(2) 0.0049(18) 0.002(2) 0.005(2)
C11A 0.007(2) 0.008(2) 0.012(2) 0.000(2) -0.004(2) -0.0027(19)
N1A 0.007(2) 0.001(2) 0.0066(18) 0.0000(13) 0.0006(16) 0.0008(15)
C12A 0.012(3) 0.011(3) 0.010(2) -0.0014(18) -0.002(2) -0.002(2)
C12B 0.012(3) 0.009(3) 0.010(2) -0.0006(17) -0.001(2) 0.001(2)
N1B 0.015(3) 0.004(2) 0.0114(19) 0.0018(14) -0.0001(17) -0.0003(16)
C11B 0.013(3) 0.007(2) 0.012(2) 0.0020(19) 0.000(2) -0.002(2)
O2B 0.014(2) 0.0044(16) 0.0119(16) 0.0002(12) 0.0041(14) 0.0030(14)
C1B 0.011(3) 0.009(3) 0.015(3) -0.002(2) 0.002(2) 0.003(2)
C3B 0.016(3) 0.004(2) 0.012(3) -0.0012(18) -0.004(2) 0.002(2)
C4B 0.010(3) 0.005(2) 0.022(3) -0.002(2) 0.002(2) 0.002(2)
C5B 0.017(3) 0.011(3) 0.023(3) -0.007(2) 0.005(2) -0.003(2)
C6B 0.028(4) 0.014(3) 0.020(3) 0.001(2) 0.013(2) 0.000(3)
C7B 0.036(4) 0.016(3) 0.011(2) 0.001(2) 0.006(2) 0.003(3)
C8B 0.022(3) 0.016(3) 0.013(2) -0.001(2) 0.004(2) 0.001(2)
C9B 0.017(3) 0.005(2) 0.011(2) 0.0003(18) 0.006(2) 0.001(2)
C10B 0.017(3) 0.003(3) 0.015(2) -0.0005(17) 0.011(2) 0.000(2)
N3 0.010(3) 0.017(3) 0.018(3) -0.003(3) 0.000(2) -0.001(3)
O1 0.013(2) 0.0092(18) 0.0125(17) 0.0014(13) 0.0009(14) 0.0014(15)
C1 0.026(4) 0.014(3) 0.018(3) 0.002(2) 0.005(2) 0.005(2)

loop_
_atom_type_symbol
_atom_type_description
_atom_type_scat_dispersion_real
_atom_type_scat_dispersion_imag
_atom_type_scat_source
C C 0.0033 0.0016 'International Tables Vol C Tables 4.2.6.8 and 6.1.1.4'
H H 0.0000 0.0000 'International Tables Vol C Tables 4.2.6.8 and 6.1.1.4'
N N 0.0061 0.0033 'International Tables Vol C Tables 4.2.6.8 and 6.1.1.4'
O O 0.0106 0.0060 'International Tables Vol C Tables 4.2.6.8 and 6.1.1.4'
Dy Dy -0.1892 4.4098 'International Tables Vol C Tables 4.2.6.8 and 6.1.1.4'

loop_
_geom_angle_atom_site_label_1
_geom_angle_atom_site_label_2
_geom_angle_atom_site_label_3
_geom_angle
_geom_angle_site_symmetry_1
_geom_angle_site_symmetry_3
O2A Dy O2B 152.41(11) . .
O2A Dy O2 95.1(6) . 8_765
O2B Dy O2 82.3(6) . 8_765
O2A Dy N1 98.7(3) . .
O2B Dy N1 67.5(3) . .
O2 Dy N1 138.2(6) 8_765 .
O2A Dy N1 99.0(3) . 8_765
O2B Dy N1 79.4(3) . 8_765
O2 Dy N1 4.1(8) 8_765 8_765
N1 Dy N1 137.9(3) . 8_765
O2A Dy O2B 78.44(11) . 8_765
O2B Dy O2B 124.03(11) . 8_765
O2 Dy O2B 66.0(6) 8_765 8_765
N1 Dy O2B 155.6(2) . 8_765
N1 Dy O2B 65.9(3) 8_765 8_765
O2A Dy O2 97.6(6) . .
O2B Dy O2 66.9(6) . .
O2 Dy O2 134.5(8) 8_765 .
N1 Dy O2 4.3(8) . .
N1 Dy O2 134.5(6) 8_765 .
O2B Dy O2 159.5(6) 8_765 .
O2A Dy O1 74.38(11) . .
O2B Dy O1 78.74(11) . .
O2 Dy O1 72.1(6) 8_765 .
N1 Dy O1 74.1(2) . .
N1 Dy O1 74.5(2) 8_765 .
O2B Dy O1 126.94(10) 8_765 .
O2 Dy O1 69.8(6) . .
O2A Dy N1B 134.41(12) . .
O2B Dy N1B 70.74(12) . .
O2 Dy N1B 110.6(6) 8_765 .
N1 Dy N1B 86.7(2) . .
N1 Dy N1B 106.7(2) 8_765 .
O2B Dy N1B 78.71(11) 8_765 .
O2 Dy N1B 90.5(6) . .
O1 Dy N1B 148.44(11) . .
O2A Dy N1A 71.30(12) . .
O2B Dy N1A 121.93(11) . .
O2 Dy N1A 150.3(6) 8_765 .
N1 Dy N1A 71.1(2) . .
N1 Dy N1A 150.9(3) 8_765 .
O2B Dy N1A 85.15(11) 8_765 .
O2 Dy N1A 74.6(6) . .
O1 Dy N1A 125.73(11) . .
N1B Dy N1A 67.91(12) . .
O2A Dy Dy 124.04(8) . 8_755
O2B Dy Dy 34.36(7) . 8_755
O2 Dy Dy 106.6(6) 8_765 8_755
N1 Dy Dy 35.1(2) . 8_755
N1 Dy Dy 105.2(2) 8_765 8_755
O2B Dy Dy 157.47(7) 8_765 8_755
O2 Dy Dy 33.4(6) . 8_755
O1 Dy Dy 65.12(7) . 8_755
N1B Dy Dy 84.74(8) . 8_755
N1A Dy Dy 102.76(8) . 8_755
O2A Dy Dy 80.33(8) . 8_765
O2B Dy Dy 109.57(8) . 8_765
O2 Dy Dy 34.1(6) 8_765 8_765
N1 Dy Dy 171.4(2) . 8_765
N1 Dy Dy 34.9(2) 8_765 8_765
O2B Dy Dy 32.78(7) 8_765 8_765
O2 Dy Dy 167.1(6) . 8_765
O1 Dy Dy 97.48(7) . 8_765
N1B Dy Dy 100.04(8) . 8_765
N1A Dy Dy 116.22(8) . 8_765
Dy Dy Dy 139.688(19) 8_755 8_765
C2A O2A Dy 144.2(3) . .
C2A C1A C11A 121.6(4) . .
C2A C1A C9A 119.5(4) . .
C11A C1A C9A 118.8(4) . .
O2A C2A C1A 122.6(4) . .
O2A C2A C3A 118.1(4) . .
C1A C2A C3A 119.2(4) . .
C4A C3A C2A 121.7(5) . .
C4A C3A H3A 119.1 . .
C2A C3A H3A 119.1 . .
C3A C4A C10A 121.5(5) . .
C3A C4A H4A 119.2 . .
C10A C4A H4A 119.2 . .
C6A C5A C10A 120.5(5) . .
C6A C5A H5A 119.7 . .
C10A C5A H5A 119.7 . .
C5A C6A C7A 119.3(5) . .
C5A C6A H6A 120.3 . .
C7A C6A H6A 120.3 . .
C8A C7A C6A 121.2(5) . .
C8A C7A H7A 119.4 . .
C6A C7A H7A 119.4 . .
C7A C8A C9A 121.7(5) . .
C7A C8A H8A 119.2 . .
C9A C8A H8A 119.2 . .
C8A C9A C10A 116.2(5) . .
C8A C9A C1A 124.6(4) . .
C10A C9A C1A 119.3(4) . .
C5A C10A C4A 120.2(5) . .
C5A C10A C9A 121.0(5) . .
C4A C10A C9A 118.7(5) . .
N1A C11A C1A 128.1(4) . .
N1A C11A H11A 115.9 . .
C1A C11A H11A 115.9 . .
C11A N1A C12A 116.0(4) . .
C11A N1A Dy 130.7(3) . .
C12A N1A Dy 112.3(3) . .
N1A C12A C12B 110.9(4) . .
N1A C12A H12A 109.5 . .
C12B C12A H12A 109.5 . .
N1A C12A H12B 109.5 . .
C12B C12A H12B 109.5 . .
H12A C12A H12B 108.0 . .
N1B C12B C12A 109.0(4) . .
N1B C12B H12C 109.9 . .
C12A C12B H12C 109.9 . .
N1B C12B H12D 109.9 . .
C12A C12B H12D 109.9 . .
H12C C12B H12D 108.3 . .
C11B N1B C12B 116.9(4) . .
C11B N1B Dy 125.8(3) . .
C12B N1B Dy 117.1(3) . .
N1B C11B C1B 124.4(5) . .
N1B C11B H11B 117.8 . .
C1B C11B H11B 117.8 . .
C2B O2B Dy 119.1(3) . .
C2B O2B Dy 127.2(3) . 8_755
Dy O2B Dy 112.86(13) . 8_755
C2B C1B C9B 119.7(5) . .
C2B C1B C11B 121.5(5) . .
C9B C1B C11B 118.8(4) . .
O2B C2B C1B 121.1(4) . .
O2B C2B C3B 119.7(4) . .
C1B C2B C3B 119.1(4) . .
C4B C3B C2B 121.4(5) . .
C4B C3B H3B 119.3 . .
C2B C3B H3B 119.3 . .
C3B C4B C10B 122.2(5) . .
C3B C4B H4B 118.9 . .
C10B C4B H4B 118.9 . .
C6B C5B C10B 122.0(5) . .
C6B C5B H5B 119.0 . .
C10B C5B H5B 119.0 . .
C5B C6B C7B 118.9(5) . .
C5B C6B H6B 120.6 . .
C7B C6B H6B 120.6 . .
C8B C7B C6B 121.5(5) . .
C8B C7B H7B 119.3 . .
C6B C7B H7B 119.3 . .
C7B C8B C9B 120.7(5) . .
C7B C8B H8B 119.7 . .
C9B C8B H8B 119.7 . .
C8B C9B C10B 117.6(4) . .
C8B C9B C1B 123.1(5) . .
C10B C9B C1B 119.2(4) . .
C4B C10B C5B 122.3(5) . .
C4B C10B C9B 118.3(4) . .
C5B C10B C9B 119.4(5) . .
N2 N1 Dy 123.6(8) . .
N2 N1 Dy 123.4(8) . 8_755
Dy N1 Dy 110.0(4) . 8_755
N3 N2 N1 178.0(10) . .
N3 N2 H2A 67.4 . .
N1 N2 H2A 113.2 . .
N3 N2 H2B 58.0 . .
N1 N2 H2B 123.7 . .
H2A N2 H2B 89.7 . .
N3 N2 H2C 57.5 . .
N1 N2 H2C 120.5 . .
H2A N2 H2C 95.4 . .
H2B N2 H2C 106.5 . .
N2 N3 H2A 57.8 . .
N2 N3 H2B 55.7 . .
H2A N3 H2B 83.0 . .
N2 N3 H2C 50.1 . .
H2A N3 H2C 84.8 . .
H2B N3 H2C 98.2 . .
C2 O2 Dy 128(2) . 8_755
C2 O2 Dy 119(2) . .
Dy O2 Dy 112.4(9) 8_755 .
O2 C2 H2A 109.8 . .
O2 C2 H2B 109.6 . .
H2A C2 H2B 109.5 . .
O2 C2 H2C 109.0 . .
H2A C2 H2C 109.5 . .
H2B C2 H2C 109.5 . .
C1 O1 Dy 124.5(3) . .
C1 O1 H1 102.5 . .
Dy O1 H1 113.4 . .
O1 C1 H1A 109.5 . .
O1 C1 H1B 109.5 . .
H1A C1 H1B 109.5 . .
O1 C1 H1C 109.5 . .
H1A C1 H1C 109.5 . .
H1B C1 H1C 109.5 . .

loop_
_geom_bond_atom_site_label_1
_geom_bond_atom_site_label_2
_geom_bond_distance
_geom_bond_site_symmetry_2
Dy O2A 2.226(3) .
Dy O2B 2.335(3) .
Dy O2 2.37(3) 8_765
Dy N1 2.421(11) .
Dy N1 2.429(11) 8_765
Dy O2B 2.434(3) 8_765
Dy O2 2.41(3) .
Dy O1 2.487(3) .
Dy N1B 2.493(4) .
Dy N1A 2.498(4) .
O2A C2A 1.314(5) .
C1A C2A 1.400(6) .
C1A C11A 1.445(6) .
C1A C9A 1.448(6) .
C2A C3A 1.413(6) .
C3A C4A 1.351(7) .
C3A H3A 0.9500 .
C4A C10A 1.414(7) .
C4A H4A 0.9500 .
C5A C6A 1.365(7) .
C5A C10A 1.408(7) .
C5A H5A 0.9500 .
C6A C7A 1.393(7) .
C6A H6A 0.9500 .
C7A C8A 1.369(6) .
C7A H7A 0.9500 .
C8A C9A 1.415(6) .
C8A H8A 0.9500 .
C9A C10A 1.420(6) .
C11A N1A 1.276(5) .
C11A H11A 0.9500 .
N1A C12A 1.470(5) .
C12A C12B 1.504(6) .
C12A H12A 0.9900 .
C12A H12B 0.9900 .
C12B N1B 1.460(6) .
C12B H12C 0.9900 .
C12B H12D 0.9900 .
N1B C11B 1.274(6) .
C11B C1B 1.450(7) .
C11B H11B 0.9500 .
O2B C2B 1.324(5) .
O2B Dy 2.434(3) 8_755
C1B C2B 1.403(6) .
C1B C9B 1.446(6) .
C2B C3B 1.408(7) .
C3B C4B 1.349(6) .
C3B H3B 0.9500 .
C4B C10B 1.411(6) .
C4B H4B 0.9500 .
C5B C6B 1.349(7) .
C5B C10B 1.416(6) .
C5B H5B 0.9500 .
C6B C7B 1.402(7) .
C6B H6B 0.9500 .
C7B C8B 1.372(7) .
C7B H7B 0.9500 .
C8B C9B 1.416(6) .
C8B H8B 0.9500 .
C9B C10B 1.419(7) .
N1 N2 1.208(9) .
N1 Dy 2.429(11) 8_755
N2 N3 1.168(9) .
N2 H2A 1.2087 .
N2 H2B 1.0546 .
N2 H2C 0.9414 .
N3 H2B 1.0824 .
N3 H2C 1.0346 .
O2 C2 1.423(19) .
O2 Dy 2.37(3) 8_755
C2 H2A 0.9800 .
C2 H2B 0.9800 .
C2 H2C 0.9800 .
O1 C1 1.428(5) .
O1 H1 0.8599 .
C1 H1A 0.9800 .
C1 H1B 0.9800 .
C1 H1C 0.9800 .

loop_
_geom_hbond_atom_site_label_D
_geom_hbond_atom_site_label_H
_geom_hbond_atom_site_label_A
_geom_hbond_distance_DH
_geom_hbond_distance_HA
_geom_hbond_distance_DA
_geom_hbond_angle_DHA
_geom_hbond_site_symmetry_A
O1 H1 O2A 0.86 1.86 2.712(4) 168.9 8_755
C1 H1A O2A 0.98 2.50 3.069(6) 117.1 .

loop_
_geom_torsion_atom_site_label_1
_geom_torsion_atom_site_label_2
_geom_torsion_atom_site_label_3
_geom_torsion_atom_site_label_4
_geom_torsion
C11A C1A C2A O2A -1.5(7)
C9A C1A C2A O2A 179.1(4)
C11A C1A C2A C3A -179.4(4)
C9A C1A C2A C3A 1.3(7)
O2A C2A C3A C4A -178.4(4)
C1A C2A C3A C4A -0.4(7)
C2A C3A C4A C10A -0.4(7)
C10A C5A C6A C7A -0.6(7)
C5A C6A C7A C8A 0.3(8)
C6A C7A C8A C9A 0.6(8)
C7A C8A C9A C10A -1.1(7)
C7A C8A C9A C1A 178.4(4)
C2A C1A C9A C8A 179.2(4)
C11A C1A C9A C8A -0.2(7)
C2A C1A C9A C10A -1.4(7)
C11A C1A C9A C10A 179.3(4)
C6A C5A C10A C4A -179.3(5)
C6A C5A C10A C9A 0.1(7)
C3A C4A C10A C5A 179.7(4)
C3A C4A C10A C9A 0.3(7)
C8A C9A C10A C5A 0.7(6)
C1A C9A C10A C5A -178.8(4)
C8A C9A C10A C4A -179.9(4)
C1A C9A C10A C4A 0.6(6)
C2A C1A C11A N1A -0.9(7)
C9A C1A C11A N1A 178.5(4)
C1A C11A N1A C12A 177.5(4)
C11A N1A C12A C12B 142.8(4)
N1A C12A C12B N1B 52.8(5)
C12A C12B N1B C11B 143.2(4)
C12B N1B C11B C1B -179.8(4)
N1B C11B C1B C2B 32.5(7)
N1B C11B C1B C9B -149.1(4)
C9B C1B C2B O2B -176.8(4)
C11B C1B C2B O2B 1.6(7)
C9B C1B C2B C3B 0.6(7)
C11B C1B C2B C3B 178.9(4)
O2B C2B C3B C4B 175.9(4)
C1B C2B C3B C4B -1.5(7)
C2B C3B C4B C10B 1.7(7)
C10B C5B C6B C7B 0.5(8)
C5B C6B C7B C8B 0.7(8)
C6B C7B C8B C9B -1.3(8)
C7B C8B C9B C10B 0.5(7)
C7B C8B C9B C1B 178.9(5)
C2B C1B C9B C8B -178.3(4)
C11B C1B C9B C8B 3.3(7)
C2B C1B C9B C10B 0.1(7)
C11B C1B C9B C10B -178.3(4)
C3B C4B C10B C5B 176.8(4)
C3B C4B C10B C9B -1.0(7)
C6B C5B C10B C4B -179.0(5)
C6B C5B C10B C9B -1.2(7)
C8B C9B C10B C4B 178.5(4)
C1B C9B C10B C4B 0.1(6)
C8B C9B C10B C5B 0.7(6)
C1B C9B C10B C5B -177.8(4)
